data_7713159
loop_
_publ_author_name
'Josa, Dana'
'Aguil\`a, David'
'Fontava, Pere'
'Soto-Cerrato, Vanessa'
'Herrera-Ram\'irez, Piedad'
'Rafols, Laia'
'Grabulosa, Arnald'
'Gamez, Patrick'

_publ_section_title
;
 Cytotoxicity of osmium(II) and cycloosmated half-sandwich complexes from
 1-pyrenyl-containing phosphane ligands
;
_journal_name_full 'Dalton Transactions'
_journal_paper_doi 10.1039/D3DT00743J
_journal_year 2023
_chemical_formula_moiety 'C32 H37 Cl2 Os P'
_chemical_formula_sum 'C32 H37 Cl2 Os P'
_chemical_formula_weight 713.68
_space_group_crystal_system triclinic
_space_group_IT_number 2
_space_group_name_Hall '-P 1'
_space_group_name_H-M_alt 'P -1'
_atom_sites_solution_hydrogens geom
_atom_sites_solution_primary dual
_audit_creation_date 2022-09-02
_audit_creation_method
;
Olex2 1.5
(compiled 2022.04.07 svn.rca3783a0 for OlexSys, GUI svn.r6498)
;
_audit_update_record
;
2023-01-23 deposited with the CCDC.	2023-05-26 downloaded from the CCDC.
;
_cell_angle_alpha 68.196(2)
_cell_angle_beta 85.911(2)
_cell_angle_gamma 72.520(2)
_cell_formula_units_Z 2
_cell_length_a 9.4570(5)
_cell_length_b 12.5735(6)
_cell_length_c 13.3284(7)
_cell_measurement_reflns_used 9901
_cell_measurement_temperature 100.0
_cell_measurement_theta_max 26.39
_cell_measurement_theta_min 2.74
_cell_volume 1402.07(13)
_computing_cell_refinement 'SAINT v8.34A (Bruker, 2013)'
_computing_data_reduction 'SAINT v8.34A (Bruker, 2013)'
_computing_molecular_graphics 'Olex2 1.5 (Dolomanov et al., 2009)'
_computing_publication_material 'Olex2 1.5 (Dolomanov et al., 2009)'
_computing_structure_refinement 'SHELXL 2018/3 (Sheldrick, 2015)'
_computing_structure_solution 'SHELXT 2014/5 (Sheldrick, 2014)'
_diffrn_ambient_temperature 100.0
_diffrn_measured_fraction_theta_full 0.996
_diffrn_measured_fraction_theta_max 0.993
_diffrn_measurement_device_type 'Bruker APEX-II CCD'
_diffrn_measurement_method '\f and \w scans'
_diffrn_radiation_type MoK\a
_diffrn_radiation_wavelength 0.71073
_diffrn_reflns_av_R_equivalents 0.0464
_diffrn_reflns_av_unetI/netI 0.0508
_diffrn_reflns_Laue_measured_fraction_full 0.996
_diffrn_reflns_Laue_measured_fraction_max 0.993
_diffrn_reflns_limit_h_max 10
_diffrn_reflns_limit_h_min -11
_diffrn_reflns_limit_k_max 15
_diffrn_reflns_limit_k_min -15
_diffrn_reflns_limit_l_max 16
_diffrn_reflns_limit_l_min -16
_diffrn_reflns_number 16036
_diffrn_reflns_point_group_measured_fraction_full 0.996
_diffrn_reflns_point_group_measured_fraction_max 0.993
_diffrn_reflns_theta_full 25.242
_diffrn_reflns_theta_max 26.405
_diffrn_reflns_theta_min 3.255
_diffrn_source_current 0.6
_diffrn_source_power 0.03
_diffrn_source_voltage 50.0
_diffrn_standards_number 0
_exptl_absorpt_coefficient_mu 4.815
_exptl_absorpt_correction_T_max 0.7454
_exptl_absorpt_correction_T_min 0.3468
_exptl_absorpt_correction_type multi-scan
_exptl_absorpt_process_details
;
SADABS-2008/1 (Bruker,2008) was used for absorption correction.
wR2(int) was 0.1392 before and 0.0522 after correction.
The Ratio of minimum to maximum transmission is 0.4653.
The \l/2 correction factor is 0.0015.
;
_exptl_crystal_colour brown
_exptl_crystal_colour_primary brown
_exptl_crystal_density_diffrn 1.691
_exptl_crystal_description block
_exptl_crystal_F_000 708
_exptl_crystal_size_max 0.5
_exptl_crystal_size_mid 0.38
_exptl_crystal_size_min 0.15
_refine_diff_density_max 1.818
_refine_diff_density_min -3.630
_refine_diff_density_rms 0.180
_refine_ls_extinction_method none
_refine_ls_goodness_of_fit_ref 1.047
_refine_ls_hydrogen_treatment constr
_refine_ls_matrix_type full
_refine_ls_number_parameters 332
_refine_ls_number_reflns 5718
_refine_ls_number_restraints 0
_refine_ls_restrained_S_all 1.047
_refine_ls_R_factor_all 0.0329
_refine_ls_R_factor_gt 0.0290
_refine_ls_shift/su_max 0.001
_refine_ls_shift/su_mean 0.000
_refine_ls_structure_factor_coef Fsqd
_refine_ls_weighting_details 'w=1/[\s^2^(Fo^2^)+(0.0444P)^2^] where P=(Fo^2^+2Fc^2^)/3'
_refine_ls_weighting_scheme calc
_refine_ls_wR_factor_gt 0.0710
_refine_ls_wR_factor_ref 0.0726
_reflns_Friedel_coverage 0.000
_reflns_number_gt 5325
_reflns_number_total 5718
_reflns_threshold_expression 'I > 2\s(I)'
_cod_data_source_file d3dt00743j2.cif
_cod_data_source_block 1955_djh1_dcmhex_0m
_cod_database_code 7713159
_shelx_shelxl_version_number 2018/3
_shelx_space_group_comment
;
The symmetry employed for this shelxl refinement is uniquely defined
by the following loop, which should always be used as a source of
symmetry information in preference to the above space-group names.
They are only intended as comments.
;
_shelx_estimated_absorpt_t_max 0.532
_shelx_estimated_absorpt_t_min 0.197
_olex2_refinement_description
;
1. Fixed Uiso
 At 1.2 times of:
  All C(H) groups
 At 1.5 times of:
  All C(H,H,H) groups
2.a Ternary CH refined with riding coordinates:
 C18(H18), C21(H21), C31(H31)
2.b Aromatic/amide H refined with riding coordinates:
 C28(H28), C29(H29), C25(H25), C16(H16), C11(H11), C26(H26), C15(H15), C8(H8),
 C12(H12), C14(H14), C7(H7), C3(H3), C2(H2)
2.c Idealised Me refined as rotating group:
 C23(H23A,H23B,H23C), C19(H19A,H19B,H19C), C20(H20A,H20B,H20C), C17(H17A,H17B,
 H17C), C22(H22A,H22B,H22C), C32(H32A,H32B,H32C), C30(H30A,H30B,H30C)
;
_olex2_submission_special_instructions 'No special instructions were received'

loop_
_space_group_symop_operation_xyz
'x, y, z'
'-x, -y, -z'

loop_
_atom_site_label
_atom_site_type_symbol
_atom_site_fract_x
_atom_site_fract_y
_atom_site_fract_z
_atom_site_U_iso_or_equiv
_atom_site_adp_type
_atom_site_occupancy
_atom_site_site_symmetry_order
_atom_site_calc_flag
_atom_site_refinement_flags_posn
_atom_site_refinement_flags_adp
_atom_site_refinement_flags_occupancy
_atom_site_disorder_assembly
_atom_site_disorder_group
Os1 Os 0.46924(2) 0.12719(2) 0.68093(2) 0.01095(6) Uani 1 1 d . . . . .
Cl2 Cl 0.51958(10) -0.02982(6) 0.85782(6) 0.01571(19) Uani 1 1 d . . . . .
Cl1 Cl 0.30378(11) 0.02655(7) 0.65205(7) 0.01638(19) Uani 1 1 d . . . . .
P1 P 0.26432(11) 0.23834(7) 0.75169(7) 0.01160(19) Uani 1 1 d . . . . .
C28 C 0.6843(5) 0.1506(3) 0.6891(3) 0.0179(8) Uani 1 1 d . . . . .
H28 H 0.733482 0.138619 0.753844 0.021 Uiso 1 1 calc R U . . .
C29 C 0.5838(5) 0.2640(3) 0.6313(3) 0.0207(8) Uani 1 1 d . . . . .
H29 H 0.571278 0.328550 0.655125 0.025 Uiso 1 1 calc R U . . .
C25 C 0.5165(5) 0.1824(3) 0.5099(3) 0.0184(8) Uani 1 1 d . . . . .
H25 H 0.452598 0.189878 0.454196 0.022 Uiso 1 1 calc R U . . .
C16 C 0.7564(4) 0.3845(3) 0.9916(3) 0.0174(8) Uani 1 1 d . . . . .
H16 H 0.821165 0.311772 1.039250 0.021 Uiso 1 1 calc R U . . .
C27 C 0.7130(4) 0.0529(3) 0.6509(3) 0.0167(8) Uani 1 1 d . . . . .
C11 C 0.3522(5) 0.7093(3) 0.7285(3) 0.0163(8) Uani 1 1 d . . . . .
H11 H 0.287633 0.783406 0.682700 0.020 Uiso 1 1 calc R U . . .
C26 C 0.6255(5) 0.0697(3) 0.5627(3) 0.0176(8) Uani 1 1 d . . . . .
H26 H 0.638537 0.005962 0.537666 0.021 Uiso 1 1 calc R U . . .
C9 C 0.6427(4) 0.3810(3) 0.9319(3) 0.0154(8) Uani 1 1 d . . . . .
C15 C 0.7752(5) 0.4930(3) 0.9819(3) 0.0206(8) Uani 1 1 d . . . . .
H15 H 0.854023 0.494167 1.021436 0.025 Uiso 1 1 calc R U . . .
C24 C 0.5014(5) 0.2825(3) 0.5383(3) 0.0200(8) Uani 1 1 d . . . . .
C8 C 0.6205(4) 0.2704(3) 0.9399(3) 0.0158(8) Uani 1 1 d . . . . .
H8 H 0.683861 0.196793 0.987406 0.019 Uiso 1 1 calc R U . . .
C5 C 0.4275(4) 0.4883(3) 0.8022(3) 0.0133(7) Uani 1 1 d . . . . .
C4 C 0.3297(4) 0.5991(3) 0.7340(3) 0.0142(7) Uani 1 1 d . . . . .
C18 C 0.0853(4) 0.2731(3) 0.6785(3) 0.0161(8) Uani 1 1 d . . . . .
H18 H 0.071953 0.192453 0.695040 0.019 Uiso 1 1 calc R U . . .
C13 C 0.5646(4) 0.6007(3) 0.8541(3) 0.0157(8) Uani 1 1 d . . . . .
C10 C 0.5459(4) 0.4893(3) 0.8621(3) 0.0131(7) Uani 1 1 d . . . . .
C12 C 0.4618(5) 0.7102(3) 0.7861(3) 0.0183(8) Uani 1 1 d . . . . .
H12 H 0.471721 0.784722 0.781806 0.022 Uiso 1 1 calc R U . . .
C21 C 0.2259(4) 0.1614(3) 0.8955(3) 0.0159(8) Uani 1 1 d . . . . .
H21 H 0.324884 0.116118 0.934408 0.019 Uiso 1 1 calc R U . . .
C14 C 0.6789(5) 0.6001(3) 0.9142(3) 0.0187(8) Uani 1 1 d . . . . .
H14 H 0.691561 0.674068 0.909114 0.022 Uiso 1 1 calc R U . . .
C7 C 0.5106(4) 0.2692(3) 0.8810(3) 0.0147(8) Uani 1 1 d . . . . .
H7 H 0.501104 0.194034 0.886735 0.018 Uiso 1 1 calc R U . . .
C6 C 0.4080(4) 0.3767(3) 0.8103(3) 0.0122(7) Uani 1 1 d . . . . .
C23 C 0.4044(5) 0.4045(3) 0.4701(3) 0.0251(9) Uani 1 1 d . . . . .
H23A H 0.337364 0.396221 0.422530 0.038 Uiso 1 1 calc R U . . .
H23B H 0.466511 0.452983 0.426155 0.038 Uiso 1 1 calc R U . . .
H23C H 0.345921 0.443954 0.517096 0.038 Uiso 1 1 calc R U . . .
C19 C -0.0581(5) 0.3422(3) 0.7156(3) 0.0235(9) Uani 1 1 d . . . . .
H19A H -0.072784 0.296433 0.791043 0.035 Uiso 1 1 calc R U . . .
H19B H -0.142421 0.353695 0.669935 0.035 Uiso 1 1 calc R U . . .
H19C H -0.050776 0.420435 0.709367 0.035 Uiso 1 1 calc R U . . .
C1 C 0.2910(4) 0.3783(3) 0.7485(3) 0.0127(7) Uani 1 1 d . . . . .
C20 C 0.1464(5) 0.0673(3) 0.9082(3) 0.0206(8) Uani 1 1 d . . . . .
H20A H 0.042544 0.107785 0.882297 0.031 Uiso 1 1 calc R U . . .
H20B H 0.150605 0.015609 0.984638 0.031 Uiso 1 1 calc R U . . .
H20C H 0.195362 0.018493 0.865780 0.031 Uiso 1 1 calc R U . . .
C17 C 0.0920(5) 0.3228(3) 0.5549(3) 0.0211(9) Uani 1 1 d . . . . .
H17A H 0.105846 0.402612 0.530882 0.032 Uiso 1 1 calc R U . . .
H17B H -0.000890 0.328581 0.522114 0.032 Uiso 1 1 calc R U . . .
H17C H 0.175258 0.269070 0.532676 0.032 Uiso 1 1 calc R U . . .
C3 C 0.2167(4) 0.5967(3) 0.6745(3) 0.0158(8) Uani 1 1 d . . . . .
H3 H 0.151487 0.670031 0.628066 0.019 Uiso 1 1 calc R U . . .
C31 C 0.8252(5) -0.0659(3) 0.7141(3) 0.0243(9) Uani 1 1 d . . . . .
H31 H 0.804759 -0.084914 0.792502 0.029 Uiso 1 1 calc R U . . .
C2 C 0.1976(4) 0.4891(3) 0.6818(3) 0.0158(8) Uani 1 1 d . . . . .
H2 H 0.118906 0.490505 0.640338 0.019 Uiso 1 1 calc R U . . .
C22 C 0.1449(5) 0.2467(3) 0.9534(3) 0.0206(8) Uani 1 1 d . . . . .
H22A H 0.205247 0.297948 0.953177 0.031 Uiso 1 1 calc R U . . .
H22B H 0.129021 0.199658 1.028188 0.031 Uiso 1 1 calc R U . . .
H22C H 0.048878 0.296789 0.915649 0.031 Uiso 1 1 calc R U . . .
C32 C 0.9795(6) -0.0511(5) 0.6986(5) 0.0485(14) Uani 1 1 d . . . . .
H32A H 1.003689 -0.033965 0.622562 0.073 Uiso 1 1 calc R U . . .
H32B H 1.051754 -0.125210 0.744192 0.073 Uiso 1 1 calc R U . . .
H32C H 0.982766 0.015379 0.719060 0.073 Uiso 1 1 calc R U . . .
C30 C 0.8148(5) -0.1700(3) 0.6857(4) 0.0303(10) Uani 1 1 d . . . . .
H30A H 0.714819 -0.178663 0.698912 0.045 Uiso 1 1 calc R U . . .
H30B H 0.887698 -0.244076 0.730705 0.045 Uiso 1 1 calc R U . . .
H30C H 0.835191 -0.154383 0.609246 0.045 Uiso 1 1 calc R U . . .

loop_
_atom_site_aniso_label
_atom_site_aniso_U_11
_atom_site_aniso_U_22
_atom_site_aniso_U_33
_atom_site_aniso_U_23
_atom_site_aniso_U_13
_atom_site_aniso_U_12
Os1 0.01796(11) 0.00814(8) 0.00908(9) -0.00493(6) -0.00020(6) -0.00471(6)
Cl2 0.0223(5) 0.0108(3) 0.0114(4) -0.0032(3) -0.0013(3) -0.0016(3)
Cl1 0.0248(5) 0.0122(3) 0.0169(4) -0.0083(3) -0.0011(3) -0.0081(3)
P1 0.0179(5) 0.0079(3) 0.0101(4) -0.0042(3) -0.0022(4) -0.0036(3)
C28 0.023(2) 0.0225(17) 0.0172(18) -0.0129(15) 0.0039(15) -0.0127(15)
C29 0.033(3) 0.0160(16) 0.0199(18) -0.0097(14) 0.0110(16) -0.0148(15)
C25 0.029(3) 0.0177(16) 0.0113(16) -0.0042(14) 0.0032(15) -0.0125(15)
C16 0.017(2) 0.0197(16) 0.0170(18) -0.0108(14) 0.0002(15) -0.0026(14)
C27 0.014(2) 0.0217(17) 0.0198(18) -0.0120(15) 0.0074(15) -0.0083(14)
C11 0.026(2) 0.0082(14) 0.0151(17) -0.0061(13) 0.0065(15) -0.0039(13)
C26 0.023(2) 0.0195(16) 0.0149(17) -0.0126(14) 0.0103(15) -0.0078(15)
C9 0.020(2) 0.0178(16) 0.0106(16) -0.0078(13) 0.0046(14) -0.0065(14)
C15 0.021(2) 0.0265(18) 0.0201(19) -0.0131(15) -0.0024(16) -0.0092(15)
C24 0.028(3) 0.0174(16) 0.0166(18) -0.0060(14) 0.0068(16) -0.0107(15)
C8 0.024(2) 0.0089(14) 0.0133(17) -0.0039(13) -0.0018(15) -0.0023(13)
C5 0.020(2) 0.0097(14) 0.0125(16) -0.0045(12) 0.0019(14) -0.0067(13)
C4 0.023(2) 0.0104(14) 0.0116(16) -0.0051(12) 0.0005(14) -0.0066(13)
C18 0.018(2) 0.0134(15) 0.0179(18) -0.0050(13) -0.0056(15) -0.0061(13)
C13 0.020(2) 0.0163(15) 0.0141(17) -0.0090(13) 0.0050(15) -0.0061(14)
C10 0.013(2) 0.0148(15) 0.0126(16) -0.0079(13) 0.0039(14) -0.0036(13)
C12 0.032(3) 0.0107(14) 0.0168(17) -0.0063(13) 0.0034(16) -0.0111(14)
C21 0.020(2) 0.0130(14) 0.0141(17) -0.0054(13) 0.0009(15) -0.0031(13)
C14 0.027(2) 0.0186(16) 0.0204(18) -0.0142(14) 0.0082(16) -0.0127(15)
C7 0.025(2) 0.0088(14) 0.0123(16) -0.0060(12) -0.0012(15) -0.0053(13)
C6 0.016(2) 0.0091(14) 0.0134(16) -0.0065(12) 0.0027(14) -0.0041(12)
C23 0.038(3) 0.0160(16) 0.0165(18) -0.0015(14) 0.0081(17) -0.0092(16)
C19 0.016(2) 0.0198(17) 0.034(2) -0.0090(16) -0.0044(17) -0.0047(14)
C1 0.019(2) 0.0072(13) 0.0133(16) -0.0053(12) -0.0010(14) -0.0041(12)
C20 0.026(2) 0.0161(16) 0.0188(18) -0.0043(14) 0.0035(16) -0.0083(15)
C17 0.027(3) 0.0154(15) 0.0184(18) -0.0036(14) -0.0117(17) -0.0040(14)
C3 0.023(2) 0.0081(14) 0.0127(16) -0.0016(12) -0.0006(14) -0.0015(13)
C31 0.018(2) 0.0248(18) 0.029(2) -0.0116(17) -0.0002(17) -0.0025(16)
C2 0.019(2) 0.0155(15) 0.0132(16) -0.0067(13) -0.0052(15) -0.0030(14)
C22 0.024(2) 0.0214(17) 0.0173(18) -0.0104(15) 0.0020(16) -0.0040(15)
C32 0.020(3) 0.046(3) 0.087(4) -0.034(3) -0.002(3) -0.006(2)
C30 0.032(3) 0.0202(18) 0.035(2) -0.0080(17) 0.002(2) -0.0055(17)

loop_
_atom_type_symbol
_atom_type_description
_atom_type_scat_dispersion_real
_atom_type_scat_dispersion_imag
_atom_type_scat_source
C C 0.0033 0.0016 'International Tables Vol C Tables 4.2.6.8 and 6.1.1.4'
H H 0.0000 0.0000 'International Tables Vol C Tables 4.2.6.8 and 6.1.1.4'
Cl Cl 0.1484 0.1585 'International Tables Vol C Tables 4.2.6.8 and 6.1.1.4'
Os Os -1.2165 7.6030 'International Tables Vol C Tables 4.2.6.8 and 6.1.1.4'
P P 0.1023 0.0942 'International Tables Vol C Tables 4.2.6.8 and 6.1.1.4'

loop_
_geom_angle_atom_site_label_1
_geom_angle_atom_site_label_2
_geom_angle_atom_site_label_3
_geom_angle
_geom_angle_site_symmetry_1
_geom_angle_site_symmetry_3
_geom_angle_publ_flag
Cl2 Os1 Cl1 85.17(3) . . ?
P1 Os1 Cl2 88.71(3) . . ?
P1 Os1 Cl1 87.16(3) . . ?
C28 Os1 Cl2 89.97(10) . . ?
C28 Os1 Cl1 153.69(9) . . ?
C28 Os1 P1 118.62(10) . . ?
C28 Os1 C29 38.13(14) . . ?
C28 Os1 C25 80.44(15) . . ?
C28 Os1 C27 37.88(13) . . ?
C28 Os1 C26 67.06(14) . . ?
C28 Os1 C24 68.10(15) . . ?
C29 Os1 Cl2 120.75(11) . . ?
C29 Os1 Cl1 154.00(11) . . ?
C29 Os1 P1 94.88(11) . . ?
C29 Os1 C25 67.45(14) . . ?
C29 Os1 C27 67.80(14) . . ?
C29 Os1 C26 79.32(14) . . ?
C29 Os1 C24 37.37(14) . . ?
C25 Os1 Cl2 147.27(10) . . ?
C25 Os1 Cl1 89.80(10) . . ?
C25 Os1 P1 123.37(10) . . ?
C25 Os1 C27 66.88(14) . . ?
C25 Os1 C26 37.68(13) . . ?
C25 Os1 C24 37.14(13) . . ?
C27 Os1 Cl2 86.39(10) . . ?
C27 Os1 Cl1 115.89(9) . . ?
C27 Os1 P1 155.87(9) . . ?
C26 Os1 Cl2 109.91(10) . . ?
C26 Os1 Cl1 90.36(10) . . ?
C26 Os1 P1 160.95(10) . . ?
C26 Os1 C27 36.00(13) . . ?
C24 Os1 Cl2 157.51(11) . . ?
C24 Os1 Cl1 116.65(11) . . ?
C24 Os1 P1 97.32(10) . . ?
C24 Os1 C27 79.26(14) . . ?
C24 Os1 C26 67.06(13) . . ?
C18 P1 Os1 112.09(12) . . ?
C21 P1 Os1 115.82(11) . . ?
C21 P1 C18 102.91(17) . . ?
C1 P1 Os1 111.82(13) . . ?
C1 P1 C18 109.34(15) . . ?
C1 P1 C21 104.19(15) . . ?
Os1 C28 H28 124.6 . . ?
C29 C28 Os1 71.7(2) . . ?
C29 C28 H28 119.6 . . ?
C29 C28 C27 120.8(3) . . ?
C27 C28 Os1 75.7(2) . . ?
C27 C28 H28 119.6 . . ?
Os1 C29 H29 128.8 . . ?
C28 C29 Os1 70.1(2) . . ?
C28 C29 H29 119.5 . . ?
C28 C29 C24 120.9(3) . . ?
C24 C29 Os1 73.9(2) . . ?
C24 C29 H29 119.5 . . ?
Os1 C25 H25 124.7 . . ?
C26 C25 Os1 73.9(2) . . ?
C26 C25 H25 119.1 . . ?
C24 C25 Os1 74.0(2) . . ?
C24 C25 H25 119.1 . . ?
C24 C25 C26 121.8(3) . . ?
C9 C16 H16 119.7 . . ?
C15 C16 H16 119.7 . . ?
C15 C16 C9 120.7(3) . . ?
C28 C27 Os1 66.4(2) . . ?
C28 C27 C31 118.8(3) . . ?
C26 C27 Os1 70.8(2) . . ?
C26 C27 C28 117.7(3) . . ?
C26 C27 C31 123.2(3) . . ?
C31 C27 Os1 129.6(3) . . ?
C4 C11 H11 119.1 . . ?
C12 C11 H11 119.1 . . ?
C12 C11 C4 121.8(3) . . ?
Os1 C26 H26 131.4 . . ?
C25 C26 Os1 68.4(2) . . ?
C25 C26 H26 119.8 . . ?
C27 C26 Os1 73.2(2) . . ?
C27 C26 C25 120.5(3) . . ?
C27 C26 H26 119.8 . . ?
C16 C9 C8 122.1(3) . . ?
C16 C9 C10 119.5(3) . . ?
C10 C9 C8 118.5(3) . . ?
C16 C15 H15 120.0 . . ?
C16 C15 C14 120.1(3) . . ?
C14 C15 H15 120.0 . . ?
C29 C24 Os1 68.7(2) . . ?
C29 C24 C23 121.8(3) . . ?
C25 C24 Os1 68.9(2) . . ?
C25 C24 C29 117.6(3) . . ?
C25 C24 C23 120.6(3) . . ?
C23 C24 Os1 135.6(3) . . ?
C9 C8 H8 119.5 . . ?
C7 C8 C9 121.1(3) . . ?
C7 C8 H8 119.5 . . ?
C4 C5 C10 119.3(3) . . ?
C4 C5 C6 120.5(3) . . ?
C10 C5 C6 120.2(3) . . ?
C5 C4 C11 118.9(3) . . ?
C3 C4 C11 122.4(3) . . ?
C3 C4 C5 118.7(3) . . ?
P1 C18 H18 103.6 . . ?
C19 C18 P1 118.7(3) . . ?
C19 C18 H18 103.6 . . ?
C19 C18 C17 111.2(3) . . ?
C17 C18 P1 114.0(3) . . ?
C17 C18 H18 103.6 . . ?
C10 C13 C12 118.8(3) . . ?
C14 C13 C10 119.3(3) . . ?
C14 C13 C12 121.9(3) . . ?
C9 C10 C5 120.5(3) . . ?
C9 C10 C13 119.4(3) . . ?
C5 C10 C13 120.1(3) . . ?
C11 C12 C13 121.2(3) . . ?
C11 C12 H12 119.4 . . ?
C13 C12 H12 119.4 . . ?
P1 C21 H21 106.1 . . ?
C20 C21 P1 112.2(2) . . ?
C20 C21 H21 106.1 . . ?
C20 C21 C22 111.2(3) . . ?
C22 C21 P1 114.4(2) . . ?
C22 C21 H21 106.1 . . ?
C15 C14 H14 119.5 . . ?
C13 C14 C15 121.1(3) . . ?
C13 C14 H14 119.5 . . ?
C8 C7 H7 118.7 . . ?
C8 C7 C6 122.6(3) . . ?
C6 C7 H7 118.7 . . ?
C5 C6 C7 117.1(3) . . ?
C1 C6 C5 119.0(3) . . ?
C1 C6 C7 123.9(3) . . ?
C24 C23 H23A 109.5 . . ?
C24 C23 H23B 109.5 . . ?
C24 C23 H23C 109.5 . . ?
H23A C23 H23B 109.5 . . ?
H23A C23 H23C 109.5 . . ?
H23B C23 H23C 109.5 . . ?
C18 C19 H19A 109.5 . . ?
C18 C19 H19B 109.5 . . ?
C18 C19 H19C 109.5 . . ?
H19A C19 H19B 109.5 . . ?
H19A C19 H19C 109.5 . . ?
H19B C19 H19C 109.5 . . ?
C6 C1 P1 121.1(2) . . ?
C2 C1 P1 120.1(3) . . ?
C2 C1 C6 118.8(3) . . ?
C21 C20 H20A 109.5 . . ?
C21 C20 H20B 109.5 . . ?
C21 C20 H20C 109.5 . . ?
H20A C20 H20B 109.5 . . ?
H20A C20 H20C 109.5 . . ?
H20B C20 H20C 109.5 . . ?
C18 C17 H17A 109.5 . . ?
C18 C17 H17B 109.5 . . ?
C18 C17 H17C 109.5 . . ?
H17A C17 H17B 109.5 . . ?
H17A C17 H17C 109.5 . . ?
H17B C17 H17C 109.5 . . ?
C4 C3 H3 119.5 . . ?
C2 C3 C4 121.1(3) . . ?
C2 C3 H3 119.5 . . ?
C27 C31 H31 107.5 . . ?
C27 C31 C30 113.6(3) . . ?
C32 C31 C27 108.9(4) . . ?
C32 C31 H31 107.5 . . ?
C32 C31 C30 111.6(4) . . ?
C30 C31 H31 107.5 . . ?
C1 C2 H2 119.0 . . ?
C3 C2 C1 121.9(3) . . ?
C3 C2 H2 119.0 . . ?
C21 C22 H22A 109.5 . . ?
C21 C22 H22B 109.5 . . ?
C21 C22 H22C 109.5 . . ?
H22A C22 H22B 109.5 . . ?
H22A C22 H22C 109.5 . . ?
H22B C22 H22C 109.5 . . ?
C31 C32 H32A 109.5 . . ?
C31 C32 H32B 109.5 . . ?
C31 C32 H32C 109.5 . . ?
H32A C32 H32B 109.5 . . ?
H32A C32 H32C 109.5 . . ?
H32B C32 H32C 109.5 . . ?
C31 C30 H30A 109.5 . . ?
C31 C30 H30B 109.5 . . ?
C31 C30 H30C 109.5 . . ?
H30A C30 H30B 109.5 . . ?
H30A C30 H30C 109.5 . . ?
H30B C30 H30C 109.5 . . ?

loop_
_geom_bond_atom_site_label_1
_geom_bond_atom_site_label_2
_geom_bond_distance
_geom_bond_site_symmetry_2
_geom_bond_publ_flag
Os1 Cl2 2.4125(8) . ?
Os1 Cl1 2.4156(8) . ?
Os1 P1 2.3853(9) . ?
Os1 C28 2.156(4) . ?
Os1 C29 2.177(4) . ?
Os1 C25 2.178(4) . ?
Os1 C27 2.280(4) . ?
Os1 C26 2.250(4) . ?
Os1 C24 2.244(4) . ?
P1 C18 1.867(4) . ?
P1 C21 1.864(4) . ?
P1 C1 1.836(3) . ?
C28 H28 0.9500 . ?
C28 C29 1.416(5) . ?
C28 C27 1.444(5) . ?
C29 H29 0.9500 . ?
C29 C24 1.418(6) . ?
C25 H25 0.9500 . ?
C25 C26 1.432(5) . ?
C25 C24 1.410(5) . ?
C16 H16 0.9500 . ?
C16 C9 1.403(5) . ?
C16 C15 1.385(5) . ?
C27 C26 1.400(5) . ?
C27 C31 1.519(5) . ?
C11 H11 0.9500 . ?
C11 C4 1.439(4) . ?
C11 C12 1.338(5) . ?
C26 H26 0.9500 . ?
C9 C8 1.432(5) . ?
C9 C10 1.411(5) . ?
C15 H15 0.9500 . ?
C15 C14 1.391(5) . ?
C24 C23 1.503(5) . ?
C8 H8 0.9500 . ?
C8 C7 1.354(5) . ?
C5 C4 1.424(4) . ?
C5 C10 1.427(5) . ?
C5 C6 1.433(4) . ?
C4 C3 1.389(5) . ?
C18 H18 1.0000 . ?
C18 C19 1.534(6) . ?
C18 C17 1.534(5) . ?
C13 C10 1.428(5) . ?
C13 C12 1.434(5) . ?
C13 C14 1.387(5) . ?
C12 H12 0.9500 . ?
C21 H21 1.0000 . ?
C21 C20 1.536(5) . ?
C21 C22 1.539(5) . ?
C14 H14 0.9500 . ?
C7 H7 0.9500 . ?
C7 C6 1.433(4) . ?
C6 C1 1.417(5) . ?
C23 H23A 0.9800 . ?
C23 H23B 0.9800 . ?
C23 H23C 0.9800 . ?
C19 H19A 0.9800 . ?
C19 H19B 0.9800 . ?
C19 H19C 0.9800 . ?
C1 C2 1.402(4) . ?
C20 H20A 0.9800 . ?
C20 H20B 0.9800 . ?
C20 H20C 0.9800 . ?
C17 H17A 0.9800 . ?
C17 H17B 0.9800 . ?
C17 H17C 0.9800 . ?
C3 H3 0.9500 . ?
C3 C2 1.385(5) . ?
C31 H31 1.0000 . ?
C31 C32 1.516(7) . ?
C31 C30 1.522(5) . ?
C2 H2 0.9500 . ?
C22 H22A 0.9800 . ?
C22 H22B 0.9800 . ?
C22 H22C 0.9800 . ?
C32 H32A 0.9800 . ?
C32 H32B 0.9800 . ?
C32 H32C 0.9800 . ?
C30 H30A 0.9800 . ?
C30 H30B 0.9800 . ?
C30 H30C 0.9800 . ?

loop_
_geom_torsion_atom_site_label_1
_geom_torsion_atom_site_label_2
_geom_torsion_atom_site_label_3
_geom_torsion_atom_site_label_4
_geom_torsion
_geom_torsion_site_symmetry_1
_geom_torsion_site_symmetry_2
_geom_torsion_site_symmetry_3
_geom_torsion_site_symmetry_4
_geom_torsion_publ_flag
Os1 P1 C18 C19 178.8(2) . . . . ?
Os1 P1 C18 C17 -47.2(3) . . . . ?
Os1 P1 C21 C20 -77.4(3) . . . . ?
Os1 P1 C21 C22 154.7(2) . . . . ?
Os1 P1 C1 C6 -63.8(3) . . . . ?
Os1 P1 C1 C2 114.3(3) . . . . ?
Os1 C28 C29 C24 -55.9(4) . . . . ?
Os1 C28 C27 C26 50.6(3) . . . . ?
Os1 C28 C27 C31 -123.7(4) . . . . ?
Os1 C29 C24 C25 -50.3(4) . . . . ?
Os1 C29 C24 C23 131.3(4) . . . . ?
Os1 C25 C26 C27 -53.6(3) . . . . ?
Os1 C25 C24 C29 50.2(3) . . . . ?
Os1 C25 C24 C23 -131.4(4) . . . . ?
Os1 C27 C26 C25 51.4(3) . . . . ?
Os1 C27 C31 C32 -153.1(3) . . . . ?
Os1 C27 C31 C30 81.8(4) . . . . ?
P1 C1 C2 C3 -178.0(3) . . . . ?
C28 C29 C24 Os1 54.2(3) . . . . ?
C28 C29 C24 C25 3.9(6) . . . . ?
C28 C29 C24 C23 -174.5(4) . . . . ?
C28 C27 C26 Os1 -48.6(3) . . . . ?
C28 C27 C26 C25 2.8(6) . . . . ?
C28 C27 C31 C32 -71.0(5) . . . . ?
C28 C27 C31 C30 163.9(4) . . . . ?
C29 C28 C27 Os1 -58.1(3) . . . . ?
C29 C28 C27 C26 -7.4(6) . . . . ?
C29 C28 C27 C31 178.2(4) . . . . ?
C16 C9 C8 C7 -179.6(4) . . . . ?
C16 C9 C10 C5 -178.7(3) . . . . ?
C16 C9 C10 C13 -0.5(5) . . . . ?
C16 C15 C14 C13 -1.2(6) . . . . ?
C27 C28 C29 Os1 60.0(3) . . . . ?
C27 C28 C29 C24 4.1(6) . . . . ?
C11 C4 C3 C2 -179.9(4) . . . . ?
C26 C25 C24 Os1 -58.8(3) . . . . ?
C26 C25 C24 C29 -8.6(6) . . . . ?
C26 C25 C24 C23 169.8(4) . . . . ?
C26 C27 C31 C32 115.0(5) . . . . ?
C26 C27 C31 C30 -10.1(6) . . . . ?
C9 C16 C15 C14 1.5(6) . . . . ?
C9 C8 C7 C6 -2.0(6) . . . . ?
C15 C16 C9 C8 179.9(4) . . . . ?
C15 C16 C9 C10 -0.7(6) . . . . ?
C24 C25 C26 Os1 58.9(4) . . . . ?
C24 C25 C26 C27 5.3(6) . . . . ?
C8 C9 C10 C5 0.8(5) . . . . ?
C8 C9 C10 C13 179.0(3) . . . . ?
C8 C7 C6 C5 1.2(6) . . . . ?
C8 C7 C6 C1 -179.4(4) . . . . ?
C5 C4 C3 C2 0.8(6) . . . . ?
C5 C6 C1 P1 177.8(3) . . . . ?
C5 C6 C1 C2 -0.4(5) . . . . ?
C4 C11 C12 C13 1.7(6) . . . . ?
C4 C5 C10 C9 178.8(3) . . . . ?
C4 C5 C10 C13 0.6(5) . . . . ?
C4 C5 C6 C7 -179.7(3) . . . . ?
C4 C5 C6 C1 0.8(5) . . . . ?
C4 C3 C2 C1 -0.4(6) . . . . ?
C18 P1 C21 C20 45.3(3) . . . . ?
C18 P1 C21 C22 -82.6(3) . . . . ?
C18 P1 C1 C6 171.4(3) . . . . ?
C18 P1 C1 C2 -10.4(4) . . . . ?
C10 C9 C8 C7 0.9(6) . . . . ?
C10 C5 C4 C11 -0.7(5) . . . . ?
C10 C5 C4 C3 178.7(3) . . . . ?
C10 C5 C6 C7 0.6(5) . . . . ?
C10 C5 C6 C1 -178.9(3) . . . . ?
C10 C13 C12 C11 -1.7(6) . . . . ?
C10 C13 C14 C15 0.0(6) . . . . ?
C12 C11 C4 C5 -0.4(6) . . . . ?
C12 C11 C4 C3 -179.8(4) . . . . ?
C12 C13 C10 C9 -177.6(4) . . . . ?
C12 C13 C10 C5 0.6(5) . . . . ?
C12 C13 C14 C15 178.4(4) . . . . ?
C21 P1 C18 C19 53.7(3) . . . . ?
C21 P1 C18 C17 -172.3(2) . . . . ?
C21 P1 C1 C6 62.0(3) . . . . ?
C21 P1 C1 C2 -119.9(3) . . . . ?
C14 C13 C10 C9 0.8(5) . . . . ?
C14 C13 C10 C5 179.0(4) . . . . ?
C14 C13 C12 C11 179.9(4) . . . . ?
C7 C6 C1 P1 -1.6(5) . . . . ?
C7 C6 C1 C2 -179.8(4) . . . . ?
C6 C5 C4 C11 179.6(3) . . . . ?
C6 C5 C4 C3 -0.9(5) . . . . ?
C6 C5 C10 C9 -1.6(5) . . . . ?
C6 C5 C10 C13 -179.8(3) . . . . ?
C6 C1 C2 C3 0.2(6) . . . . ?
C1 P1 C18 C19 -56.6(3) . . . . ?
C1 P1 C18 C17 77.4(3) . . . . ?
C1 P1 C21 C20 159.4(3) . . . . ?
C1 P1 C21 C22 31.5(3) . . . . ?
C31 C27 C26 Os1 125.4(4) . . . . ?
C31 C27 C26 C25 176.9(4) . . . . ?
